data_7715085
loop_
_publ_author_name
'Zhang, Jin'
'Liu, Ting'
'Zhang, Gaopeng'
'Cai, Jianglong'
'Wang, Yue'
'Tong, Jianbo'
'Ma, Yangmin'
'Szostak, Roman'
'Szostak, Michal'

_publ_section_title
;
 Indazolin-3-ylidenes (Indy*): easily accessible, sterically-hindered
 indazole-derived N-heterocyclic carbenes and their application in gold
 catalysis.
;
_journal_issue 9
_journal_name_full 'Dalton transactions (Cambridge, England : 2003)'
_journal_page_first 4260
_journal_page_last 4265
_journal_paper_doi 10.1039/d4dt00287c
_journal_volume 53
_journal_year 2024
_chemical_formula_moiety 'C41 H34 Au Cl N2'
_chemical_formula_sum 'C41 H34 Au Cl N2'
_chemical_formula_weight 787.12
_space_group_crystal_system monoclinic
_space_group_IT_number 14
_space_group_name_Hall '-P 2yn'
_space_group_name_H-M_alt 'P 1 21/n 1'
_atom_sites_solution_hydrogens geom
_atom_sites_solution_primary dual
_audit_creation_date 2022-03-12
_audit_creation_method
;
Olex2 1.5
(compiled 2021.11.18 svn.ra9532c28 for OlexSys, GUI svn.r6429)
;
_audit_update_record
;
2022-03-12 deposited with the CCDC.	2024-02-01 downloaded from the CCDC.
;
_cell_angle_alpha 90
_cell_angle_beta 96.606(5)
_cell_angle_gamma 90
_cell_formula_units_Z 4
_cell_length_a 9.6522(15)
_cell_length_b 17.489(3)
_cell_length_c 20.153(3)
_cell_measurement_reflns_used 9967
_cell_measurement_temperature 273.15
_cell_measurement_theta_max 27.430
_cell_measurement_theta_min 2.329
_cell_volume 3379.4(9)
_computing_cell_refinement 'SAINT V8.40B (?, 2016)'
_computing_data_reduction 'SAINT V8.40B (?, 2016)'
_computing_molecular_graphics 'Olex2 1.5 (Dolomanov et al., 2009)'
_computing_publication_material 'Olex2 1.5 (Dolomanov et al., 2009)'
_computing_structure_refinement 'SHELXL 2018/3 (Sheldrick, 2015)'
_computing_structure_solution 'SHELXT 2014/5 (Sheldrick, 2014)'
_diffrn_ambient_temperature 273.15
_diffrn_measured_fraction_theta_full 0.999
_diffrn_measured_fraction_theta_max 0.998
_diffrn_measurement_device_type 'Bruker APEX-II CCD'
_diffrn_measurement_method '\f and \w scans'
_diffrn_radiation_type MoK\a
_diffrn_radiation_wavelength 0.71073
_diffrn_reflns_av_R_equivalents 0.0506
_diffrn_reflns_av_unetI/netI 0.0214
_diffrn_reflns_Laue_measured_fraction_full 0.999
_diffrn_reflns_Laue_measured_fraction_max 0.998
_diffrn_reflns_limit_h_max 12
_diffrn_reflns_limit_h_min -12
_diffrn_reflns_limit_k_max 22
_diffrn_reflns_limit_k_min -22
_diffrn_reflns_limit_l_max 26
_diffrn_reflns_limit_l_min -26
_diffrn_reflns_number 118513
_diffrn_reflns_point_group_measured_fraction_full 0.999
_diffrn_reflns_point_group_measured_fraction_max 0.998
_diffrn_reflns_theta_full 25.242
_diffrn_reflns_theta_max 27.536
_diffrn_reflns_theta_min 2.247
_diffrn_source_current 30.0
_diffrn_source_power 1.5
_diffrn_source_voltage 50.0
_diffrn_standards_number 0
_exptl_absorpt_coefficient_mu 4.463
_exptl_absorpt_correction_T_max 0.7456
_exptl_absorpt_correction_T_min 0.3541
_exptl_absorpt_correction_type multi-scan
_exptl_absorpt_process_details
;
SADABS-2016/2 (Bruker,2016/2) was used for absorption correction.
wR2(int) was 0.1548 before and 0.0626 after correction.
The Ratio of minimum to maximum transmission is 0.4749.
The \l/2 correction factor is Not present.
;
_exptl_crystal_colour colourless
_exptl_crystal_colour_primary colourless
_exptl_crystal_density_diffrn 1.547
_exptl_crystal_description block
_exptl_crystal_F_000 1560
_refine_diff_density_max 0.756
_refine_diff_density_min -1.233
_refine_diff_density_rms 0.080
_refine_ls_extinction_method none
_refine_ls_goodness_of_fit_ref 1.128
_refine_ls_hydrogen_treatment constr
_refine_ls_matrix_type full
_refine_ls_number_parameters 408
_refine_ls_number_reflns 7768
_refine_ls_number_restraints 0
_refine_ls_restrained_S_all 1.128
_refine_ls_R_factor_all 0.0426
_refine_ls_R_factor_gt 0.0278
_refine_ls_shift/su_max 0.001
_refine_ls_shift/su_mean 0.000
_refine_ls_structure_factor_coef Fsqd
_refine_ls_weighting_details 'w=1/[\s^2^(Fo^2^)+(0.0147P)^2^+4.3527P] where P=(Fo^2^+2Fc^2^)/3'
_refine_ls_weighting_scheme calc
_refine_ls_wR_factor_gt 0.0515
_refine_ls_wR_factor_ref 0.0585
_reflns_Friedel_coverage 0.000
_reflns_number_gt 6468
_reflns_number_total 7768
_reflns_threshold_expression 'I > 2\s(I)'
_cod_data_source_file d4dt00287c2.cif
_cod_data_source_block sust_3313_0m
_cod_depositor_comments 'Adding full bibliography for 7715084--7715085.cif.'
_cod_original_cell_volume 3379.4(10)
_cod_database_code 7715085
_shelx_shelxl_version_number 2018/3
_shelx_space_group_comment
;
The symmetry employed for this shelxl refinement is uniquely defined
by the following loop, which should always be used as a source of
symmetry information in preference to the above space-group names.
They are only intended as comments.
;
_olex2_refinement_description
;
1. Fixed Uiso
 At 1.2 times of:
  All C(H) groups
 At 1.5 times of:
  All C(H,H,H) groups
2.a Ternary CH refined with riding coordinates:
 C8(H8), C21(H21)
2.b Aromatic/amide H refined with riding coordinates:
 C2(H2), C3(H3), C4(H4), C5(H5), C7(H7), C9(H9), C11(H11), C13(H13), C15(H15),
 C17(H17), C19(H19), C20(H20), C23(H23), C24(H24), C25(H25), C27(H27), C29(H29),
  C30(H30), C31(H31), C33(H33), C34(H34), C35(H35), C36(H36), C37(H37),
 C39(H39), C40(H40)
2.c Idealised Me refined as rotating group:
 C16(H16a,H16b,H16c), C32(H32a,H32b,H32c)
;
_olex2_submission_special_instructions 'No special instructions were received'

loop_
_space_group_symop_operation_xyz
'x, y, z'
'-x+1/2, y+1/2, -z+1/2'
'-x, -y, -z'
'x-1/2, -y-1/2, z-1/2'

loop_
_atom_site_label
_atom_site_type_symbol
_atom_site_fract_x
_atom_site_fract_y
_atom_site_fract_z
_atom_site_U_iso_or_equiv
_atom_site_adp_type
_atom_site_occupancy
_atom_site_site_symmetry_order
_atom_site_calc_flag
_atom_site_refinement_flags_posn
_atom_site_refinement_flags_adp
_atom_site_refinement_flags_occupancy
_atom_site_disorder_assembly
_atom_site_disorder_group
Au1 Au 0.42812(2) 0.65128(2) 0.27660(2) 0.04212(5) Uani 1 1 d . . . . .
Cl1 Cl 0.27948(10) 0.57723(6) 0.20749(6) 0.0687(3) Uani 1 1 d . . . . .
N1 N 0.6942(3) 0.71053(14) 0.34400(12) 0.0338(5) Uani 1 1 d . . . . .
N2 N 0.7608(3) 0.77327(15) 0.37538(14) 0.0441(6) Uani 1 1 d . . . . .
C1 C 0.5567(3) 0.72150(17) 0.33064(14) 0.0355(7) Uani 1 1 d . . . . .
C2 C 0.9380(5) 0.7441(3) 0.5931(2) 0.0753(14) Uani 1 1 d . . . . .
H2 H 0.982328 0.774961 0.626620 0.090 Uiso 1 1 calc R U . . .
C3 C 1.0132(5) 0.6902(3) 0.5635(2) 0.0639(11) Uani 1 1 d . . . . .
H3 H 1.108657 0.685661 0.575973 0.077 Uiso 1 1 calc R U . . .
C4 C 0.8825(3) 0.52663(17) 0.36906(15) 0.0340(6) Uani 1 1 d . . . . .
H4 H 0.902008 0.489732 0.402052 0.041 Uiso 1 1 calc R U . . .
C5 C 0.7976(7) 0.6461(3) 0.0292(2) 0.0887(17) Uani 1 1 d . . . . .
H5 H 0.847156 0.660431 -0.005707 0.106 Uiso 1 1 calc R U . . .
C6 C 0.9393(3) 0.51842(18) 0.30923(15) 0.0357(7) Uani 1 1 d . . . . .
C7 C 0.4255(6) 0.9139(3) 0.3797(2) 0.0797(16) Uani 1 1 d . . . . .
H7 H 0.347223 0.945027 0.379137 0.096 Uiso 1 1 calc R U . . .
C8 C 0.7281(3) 0.59432(17) 0.44573(14) 0.0320(6) Uani 1 1 d . . . . .
H8 H 0.635971 0.616831 0.432908 0.038 Uiso 1 1 calc R U . . .
C9 C 0.5551(7) 0.9421(3) 0.4060(3) 0.0894(17) Uani 1 1 d . . . . .
H9 H 0.560201 0.991612 0.422980 0.107 Uiso 1 1 calc R U . . .
C10 C 0.8046(3) 0.64900(18) 0.49611(14) 0.0376(7) Uani 1 1 d . . . . .
C11 C 0.6213(4) 0.4638(2) 0.43616(17) 0.0499(9) Uani 1 1 d . . . . .
H11 H 0.582710 0.478026 0.393526 0.060 Uiso 1 1 calc R U . . .
C12 C 0.7977(3) 0.58797(16) 0.38147(14) 0.0305(6) Uani 1 1 d . . . . .
C13 C 0.7260(4) 0.4216(2) 0.5627(2) 0.0633(11) Uani 1 1 d . . . . .
H13 H 0.760041 0.407832 0.606065 0.076 Uiso 1 1 calc R U . . .
C14 C 0.7022(3) 0.51571(18) 0.47508(15) 0.0349(6) Uani 1 1 d . . . . .
C15 C 0.7983(5) 0.7530(2) 0.5740(2) 0.0730(13) Uani 1 1 d . . . . .
H15 H 0.748581 0.790899 0.593428 0.088 Uiso 1 1 calc R U . . .
C16 C 1.0318(4) 0.4519(2) 0.29703(17) 0.0487(8) Uani 1 1 d . . . . .
H16A H 1.125796 0.469531 0.296391 0.073 Uiso 1 1 calc R U . . .
H16B H 0.999633 0.428745 0.254865 0.073 Uiso 1 1 calc R U . . .
H16C H 1.028959 0.414909 0.332061 0.073 Uiso 1 1 calc R U . . .
C17 C 0.5965(5) 0.3915(2) 0.4592(2) 0.0652(11) Uani 1 1 d . . . . .
H17 H 0.543642 0.357043 0.431794 0.078 Uiso 1 1 calc R U . . .
C18 C 0.7741(3) 0.64338(16) 0.33127(14) 0.0304(6) Uani 1 1 d . . . . .
C19 C 0.6221(5) 0.5719(3) 0.0700(2) 0.0724(13) Uani 1 1 d . . . . .
H19 H 0.550148 0.536381 0.062705 0.087 Uiso 1 1 calc R U . . .
C20 C 0.9059(3) 0.57262(18) 0.25945(15) 0.0365(7) Uani 1 1 d . . . . .
H20 H 0.939907 0.566346 0.218448 0.044 Uiso 1 1 calc R U . . .
C21 C 0.7848(3) 0.69433(17) 0.21360(14) 0.0350(7) Uani 1 1 d . . . . .
H21 H 0.693800 0.714894 0.221700 0.042 Uiso 1 1 calc R U . . .
C22 C 0.5328(4) 0.79603(19) 0.35485(16) 0.0441(8) Uani 1 1 d . . . . .
C23 C 1.1147(5) 0.8154(3) 0.2232(2) 0.0744(13) Uani 1 1 d . . . . .
H23 H 1.209732 0.808767 0.221370 0.089 Uiso 1 1 calc R U . . .
C24 C 0.9469(4) 0.6425(2) 0.51500(17) 0.0482(8) Uani 1 1 d . . . . .
H24 H 0.998082 0.605813 0.494951 0.058 Uiso 1 1 calc R U . . .
C25 C 0.7532(4) 0.4941(2) 0.53906(17) 0.0493(8) Uani 1 1 d . . . . .
H25 H 0.806228 0.528396 0.566674 0.059 Uiso 1 1 calc R U . . .
C26 C 0.8234(3) 0.63578(17) 0.26903(14) 0.0333(6) Uani 1 1 d . . . . .
C27 C 0.9233(6) 0.8974(2) 0.2325(2) 0.0729(13) Uani 1 1 d . . . . .
H27 H 0.888304 0.946135 0.238524 0.088 Uiso 1 1 calc R U . . .
C28 C 0.8838(3) 0.76188(18) 0.21895(15) 0.0403(7) Uani 1 1 d . . . . .
C29 C 0.6567(4) 0.6018(2) 0.13274(19) 0.0539(9) Uani 1 1 d . . . . .
H29 H 0.609447 0.585340 0.167823 0.065 Uiso 1 1 calc R U . . .
C30 C 0.8328(4) 0.8351(2) 0.22537(17) 0.0525(9) Uani 1 1 d . . . . .
H30 H 0.737369 0.842853 0.224892 0.063 Uiso 1 1 calc R U . . .
C31 C 0.6741(6) 0.9007(2) 0.4080(2) 0.0750(13) Uani 1 1 d . . . . .
H31 H 0.759838 0.920476 0.425776 0.090 Uiso 1 1 calc R U . . .
C32 C 0.9111(4) 0.7799(2) 0.39163(18) 0.0546(9) Uani 1 1 d . . . . .
H32A H 0.954596 0.732498 0.381990 0.082 Uiso 1 1 calc R U . . .
H32B H 0.932386 0.791688 0.438220 0.082 Uiso 1 1 calc R U . . .
H32C H 0.945421 0.820056 0.365408 0.082 Uiso 1 1 calc R U . . .
C33 C 1.0627(6) 0.8873(3) 0.2308(2) 0.0810(15) Uani 1 1 d . . . . .
H33 H 1.122469 0.929143 0.234803 0.097 Uiso 1 1 calc R U . . .
C34 C 0.7312(4) 0.7053(2) 0.52550(18) 0.0510(9) Uani 1 1 d . . . . .
H34 H 0.636149 0.711139 0.512624 0.061 Uiso 1 1 calc R U . . .
C35 C 0.6498(5) 0.3705(2) 0.5225(2) 0.0664(12) Uani 1 1 d . . . . .
H35 H 0.634039 0.321511 0.538050 0.080 Uiso 1 1 calc R U . . .
C36 C 0.4111(5) 0.8407(2) 0.35454(18) 0.0601(11) Uani 1 1 d . . . . .
H36 H 0.324205 0.821430 0.337935 0.072 Uiso 1 1 calc R U . . .
C37 C 0.8314(5) 0.6780(2) 0.09203(18) 0.0621(11) Uani 1 1 d . . . . .
H37 H 0.901947 0.714315 0.098516 0.074 Uiso 1 1 calc R U . . .
C38 C 0.7620(3) 0.65650(18) 0.14453(15) 0.0401(7) Uani 1 1 d . . . . .
C39 C 0.6928(7) 0.5940(3) 0.0181(2) 0.0886(16) Uani 1 1 d . . . . .
H39 H 0.669371 0.573654 -0.024294 0.106 Uiso 1 1 calc R U . . .
C40 C 1.0272(4) 0.7527(2) 0.21824(18) 0.0540(9) Uani 1 1 d . . . . .
H40 H 1.064108 0.703951 0.214407 0.065 Uiso 1 1 calc R U . . .
C41 C 0.6610(4) 0.82608(19) 0.38164(17) 0.0501(9) Uani 1 1 d . . . . .

loop_
_atom_site_aniso_label
_atom_site_aniso_U_11
_atom_site_aniso_U_22
_atom_site_aniso_U_33
_atom_site_aniso_U_23
_atom_site_aniso_U_13
_atom_site_aniso_U_12
Au1 0.03599(7) 0.04094(7) 0.04973(8) 0.00647(6) 0.00625(5) 0.00194(6)
Cl1 0.0542(5) 0.0510(6) 0.0970(8) -0.0004(5) -0.0073(5) -0.0126(4)
N1 0.0404(14) 0.0293(13) 0.0324(13) -0.0005(10) 0.0067(10) 0.0016(10)
N2 0.0545(17) 0.0344(15) 0.0433(16) -0.0046(12) 0.0057(13) -0.0037(13)
C1 0.0408(16) 0.0354(16) 0.0319(15) 0.0072(12) 0.0107(13) 0.0071(13)
C2 0.099(4) 0.069(3) 0.057(3) -0.013(2) 0.002(2) -0.044(3)
C3 0.064(2) 0.072(3) 0.052(2) 0.002(2) -0.0095(19) -0.027(2)
C4 0.0358(15) 0.0338(16) 0.0328(15) 0.0053(12) 0.0053(12) 0.0034(12)
C5 0.159(5) 0.073(3) 0.038(2) -0.002(2) 0.029(3) -0.003(3)
C6 0.0362(15) 0.0376(17) 0.0334(16) -0.0010(13) 0.0045(12) 0.0038(13)
C7 0.125(4) 0.057(3) 0.065(3) 0.019(2) 0.047(3) 0.048(3)
C8 0.0321(14) 0.0367(16) 0.0275(14) -0.0006(12) 0.0053(11) 0.0002(12)
C9 0.159(6) 0.040(2) 0.076(3) -0.004(2) 0.043(4) 0.023(3)
C10 0.0472(17) 0.0377(16) 0.0290(14) 0.0006(13) 0.0092(12) -0.0086(14)
C11 0.058(2) 0.053(2) 0.0400(18) -0.0049(16) 0.0142(16) -0.0154(17)
C12 0.0307(14) 0.0331(15) 0.0276(14) 0.0006(12) 0.0027(11) -0.0025(12)
C13 0.062(2) 0.065(3) 0.064(3) 0.029(2) 0.012(2) -0.002(2)
C14 0.0357(15) 0.0378(17) 0.0331(15) -0.0007(13) 0.0119(12) -0.0018(13)
C15 0.101(4) 0.056(3) 0.066(3) -0.028(2) 0.032(3) -0.026(2)
C16 0.056(2) 0.047(2) 0.0456(19) 0.0048(16) 0.0134(16) 0.0157(16)
C17 0.077(3) 0.050(2) 0.074(3) -0.012(2) 0.031(2) -0.024(2)
C18 0.0298(13) 0.0297(15) 0.0315(14) -0.0009(12) 0.0025(11) 0.0017(11)
C19 0.078(3) 0.063(3) 0.070(3) -0.018(2) -0.017(2) 0.004(2)
C20 0.0398(16) 0.0427(18) 0.0281(15) 0.0018(12) 0.0083(12) 0.0041(13)
C21 0.0418(16) 0.0368(17) 0.0265(14) 0.0035(12) 0.0041(12) 0.0087(13)
C22 0.063(2) 0.0380(18) 0.0336(17) 0.0089(14) 0.0173(15) 0.0125(16)
C23 0.064(3) 0.085(3) 0.073(3) 0.001(3) 0.001(2) -0.020(2)
C24 0.0485(19) 0.054(2) 0.0417(18) 0.0034(16) 0.0017(15) -0.0095(16)
C25 0.051(2) 0.053(2) 0.0433(19) 0.0081(16) 0.0021(15) -0.0062(16)
C26 0.0354(15) 0.0364(17) 0.0277(14) 0.0020(12) 0.0023(11) 0.0005(12)
C27 0.126(4) 0.038(2) 0.053(2) 0.0038(18) 0.003(3) -0.003(2)
C28 0.0520(19) 0.0387(18) 0.0302(16) 0.0079(13) 0.0043(13) 0.0027(14)
C29 0.055(2) 0.053(2) 0.052(2) -0.0032(18) 0.0030(17) 0.0036(18)
C30 0.073(2) 0.042(2) 0.0422(19) 0.0066(15) 0.0049(17) 0.0083(17)
C31 0.120(4) 0.037(2) 0.071(3) -0.011(2) 0.023(3) -0.002(2)
C32 0.062(2) 0.050(2) 0.050(2) -0.0009(17) -0.0014(17) -0.0187(18)
C33 0.104(4) 0.068(3) 0.068(3) 0.003(2) -0.003(3) -0.034(3)
C34 0.058(2) 0.045(2) 0.053(2) -0.0124(17) 0.0190(17) -0.0114(17)
C35 0.072(3) 0.041(2) 0.092(3) 0.014(2) 0.034(2) -0.0066(19)
C36 0.078(3) 0.059(2) 0.047(2) 0.0182(18) 0.0278(19) 0.030(2)
C37 0.097(3) 0.052(2) 0.039(2) 0.0000(17) 0.017(2) -0.006(2)
C38 0.0482(18) 0.0391(17) 0.0319(15) 0.0058(14) 0.0001(13) 0.0100(15)
C39 0.140(5) 0.073(3) 0.048(3) -0.015(2) -0.008(3) 0.010(3)
C40 0.057(2) 0.049(2) 0.055(2) 0.0047(17) 0.0048(18) -0.0006(17)
C41 0.079(3) 0.0330(17) 0.0396(19) 0.0013(14) 0.0145(18) 0.0053(17)

loop_
_atom_type_symbol
_atom_type_description
_atom_type_scat_dispersion_real
_atom_type_scat_dispersion_imag
_atom_type_scat_source
C C 0.0033 0.0016 'International Tables Vol C Tables 4.2.6.8 and 6.1.1.4'
H H 0.0000 0.0000 'International Tables Vol C Tables 4.2.6.8 and 6.1.1.4'
Au Au -2.0133 8.8022 'International Tables Vol C Tables 4.2.6.8 and 6.1.1.4'
Cl Cl 0.1484 0.1585 'International Tables Vol C Tables 4.2.6.8 and 6.1.1.4'
N N 0.0061 0.0033 'International Tables Vol C Tables 4.2.6.8 and 6.1.1.4'

loop_
_geom_angle_atom_site_label_1
_geom_angle_atom_site_label_2
_geom_angle_atom_site_label_3
_geom_angle
_geom_angle_site_symmetry_1
_geom_angle_site_symmetry_3
_geom_angle_publ_flag
C1 Au1 Cl1 175.42(9) . . ?
N2 N1 C18 119.7(2) . . ?
C1 N1 N2 112.0(2) . . ?
C1 N1 C18 128.2(3) . . ?
N1 N2 C32 124.3(3) . . ?
C41 N2 N1 106.6(3) . . ?
C41 N2 C32 128.8(3) . . ?
N1 C1 Au1 124.5(2) . . ?
N1 C1 C22 105.0(3) . . ?
C22 C1 Au1 130.0(2) . . ?
C3 C2 H2 119.6 . . ?
C3 C2 C15 120.8(4) . . ?
C15 C2 H2 119.6 . . ?
C2 C3 H3 120.1 . . ?
C2 C3 C24 119.8(4) . . ?
C24 C3 H3 120.1 . . ?
C6 C4 H4 118.8 . . ?
C6 C4 C12 122.4(3) . . ?
C12 C4 H4 118.8 . . ?
C37 C5 H5 119.6 . . ?
C39 C5 H5 119.6 . . ?
C39 C5 C37 120.7(5) . . ?
C4 C6 C16 121.5(3) . . ?
C4 C6 C20 118.3(3) . . ?
C20 C6 C16 120.1(3) . . ?
C9 C7 H7 119.4 . . ?
C36 C7 H7 119.4 . . ?
C36 C7 C9 121.2(4) . . ?
C10 C8 H8 106.2 . . ?
C10 C8 C12 112.6(2) . . ?
C10 C8 C14 113.3(2) . . ?
C12 C8 H8 106.2 . . ?
C14 C8 H8 106.2 . . ?
C14 C8 C12 111.7(2) . . ?
C7 C9 H9 118.5 . . ?
C31 C9 C7 123.0(4) . . ?
C31 C9 H9 118.5 . . ?
C24 C10 C8 121.4(3) . . ?
C34 C10 C8 119.9(3) . . ?
C34 C10 C24 118.7(3) . . ?
C14 C11 H11 119.3 . . ?
C17 C11 H11 119.3 . . ?
C17 C11 C14 121.3(4) . . ?
C4 C12 C8 122.2(3) . . ?
C4 C12 C18 117.0(3) . . ?
C18 C12 C8 120.7(3) . . ?
C25 C13 H13 119.8 . . ?
C35 C13 H13 119.8 . . ?
C35 C13 C25 120.4(4) . . ?
C11 C14 C8 118.6(3) . . ?
C25 C14 C8 123.4(3) . . ?
C25 C14 C11 118.0(3) . . ?
C2 C15 H15 120.2 . . ?
C2 C15 C34 119.6(4) . . ?
C34 C15 H15 120.2 . . ?
C6 C16 H16A 109.5 . . ?
C6 C16 H16B 109.5 . . ?
C6 C16 H16C 109.5 . . ?
H16A C16 H16B 109.5 . . ?
H16A C16 H16C 109.5 . . ?
H16B C16 H16C 109.5 . . ?
C11 C17 H17 120.0 . . ?
C35 C17 C11 120.0(4) . . ?
C35 C17 H17 120.0 . . ?
C12 C18 N1 118.7(2) . . ?
C26 C18 N1 118.7(2) . . ?
C26 C18 C12 122.6(3) . . ?
C29 C19 H19 119.8 . . ?
C39 C19 H19 119.8 . . ?
C39 C19 C29 120.3(5) . . ?
C6 C20 H20 119.0 . . ?
C26 C20 C6 122.1(3) . . ?
C26 C20 H20 119.0 . . ?
C26 C21 H21 105.8 . . ?
C26 C21 C38 111.8(2) . . ?
C28 C21 H21 105.8 . . ?
C28 C21 C26 111.8(2) . . ?
C28 C21 C38 115.1(3) . . ?
C38 C21 H21 105.8 . . ?
C36 C22 C1 132.4(4) . . ?
C41 C22 C1 107.9(3) . . ?
C41 C22 C36 119.6(3) . . ?
C33 C23 H23 119.7 . . ?
C33 C23 C40 120.6(5) . . ?
C40 C23 H23 119.7 . . ?
C3 C24 C10 120.5(4) . . ?
C3 C24 H24 119.8 . . ?
C10 C24 H24 119.8 . . ?
C13 C25 H25 119.7 . . ?
C14 C25 C13 120.5(4) . . ?
C14 C25 H25 119.7 . . ?
C18 C26 C21 120.8(3) . . ?
C20 C26 C18 117.4(3) . . ?
C20 C26 C21 121.8(3) . . ?
C30 C27 H27 119.8 . . ?
C33 C27 H27 119.8 . . ?
C33 C27 C30 120.4(4) . . ?
C30 C28 C21 120.0(3) . . ?
C30 C28 C40 118.2(3) . . ?
C40 C28 C21 121.8(3) . . ?
C19 C29 H29 119.6 . . ?
C19 C29 C38 120.9(4) . . ?
C38 C29 H29 119.6 . . ?
C27 C30 H30 119.7 . . ?
C28 C30 C27 120.5(4) . . ?
C28 C30 H30 119.7 . . ?
C9 C31 H31 121.8 . . ?
C9 C31 C41 116.4(5) . . ?
C41 C31 H31 121.8 . . ?
N2 C32 H32A 109.5 . . ?
N2 C32 H32B 109.5 . . ?
N2 C32 H32C 109.5 . . ?
H32A C32 H32B 109.5 . . ?
H32A C32 H32C 109.5 . . ?
H32B C32 H32C 109.5 . . ?
C23 C33 H33 120.1 . . ?
C27 C33 C23 119.9(4) . . ?
C27 C33 H33 120.1 . . ?
C10 C34 C15 120.6(4) . . ?
C10 C34 H34 119.7 . . ?
C15 C34 H34 119.7 . . ?
C13 C35 C17 119.7(4) . . ?
C13 C35 H35 120.2 . . ?
C17 C35 H35 120.2 . . ?
C7 C36 C22 117.7(4) . . ?
C7 C36 H36 121.2 . . ?
C22 C36 H36 121.2 . . ?
C5 C37 H37 119.6 . . ?
C38 C37 C5 120.7(4) . . ?
C38 C37 H37 119.6 . . ?
C29 C38 C21 118.4(3) . . ?
C37 C38 C21 123.5(3) . . ?
C37 C38 C29 117.9(3) . . ?
C5 C39 C19 119.4(4) . . ?
C5 C39 H39 120.3 . . ?
C19 C39 H39 120.3 . . ?
C23 C40 C28 120.4(4) . . ?
C23 C40 H40 119.8 . . ?
C28 C40 H40 119.8 . . ?
N2 C41 C22 108.4(3) . . ?
N2 C41 C31 129.4(4) . . ?
C22 C41 C31 122.1(4) . . ?

loop_
_geom_bond_atom_site_label_1
_geom_bond_atom_site_label_2
_geom_bond_distance
_geom_bond_site_symmetry_2
_geom_bond_publ_flag
Au1 Cl1 2.2838(10) . ?
Au1 C1 1.981(3) . ?
N1 N2 1.387(3) . ?
N1 C1 1.338(4) . ?
N1 C18 1.444(4) . ?
N2 C32 1.455(4) . ?
N2 C41 1.351(4) . ?
C1 C22 1.420(4) . ?
C2 H2 0.9300 . ?
C2 C3 1.367(6) . ?
C2 C15 1.368(7) . ?
C3 H3 0.9300 . ?
C3 C24 1.386(5) . ?
C4 H4 0.9300 . ?
C4 C6 1.388(4) . ?
C4 C12 1.390(4) . ?
C5 H5 0.9300 . ?
C5 C37 1.387(6) . ?
C5 C39 1.360(7) . ?
C6 C16 1.504(4) . ?
C6 C20 1.391(4) . ?
C7 H7 0.9300 . ?
C7 C9 1.391(7) . ?
C7 C36 1.379(6) . ?
C8 H8 0.9800 . ?
C8 C10 1.522(4) . ?
C8 C12 1.530(4) . ?
C8 C14 1.529(4) . ?
C9 H9 0.9300 . ?
C9 C31 1.355(7) . ?
C10 C24 1.386(5) . ?
C10 C34 1.385(5) . ?
C11 H11 0.9300 . ?
C11 C14 1.381(4) . ?
C11 C17 1.377(5) . ?
C12 C18 1.401(4) . ?
C13 H13 0.9300 . ?
C13 C25 1.391(5) . ?
C13 C35 1.363(6) . ?
C14 C25 1.379(4) . ?
C15 H15 0.9300 . ?
C15 C34 1.388(5) . ?
C16 H16A 0.9600 . ?
C16 H16B 0.9600 . ?
C16 H16C 0.9600 . ?
C17 H17 0.9300 . ?
C17 C35 1.371(6) . ?
C18 C26 1.398(4) . ?
C19 H19 0.9300 . ?
C19 C29 1.374(5) . ?
C19 C39 1.368(7) . ?
C20 H20 0.9300 . ?
C20 C26 1.388(4) . ?
C21 H21 0.9800 . ?
C21 C26 1.530(4) . ?
C21 C28 1.515(4) . ?
C21 C38 1.534(4) . ?
C22 C36 1.410(5) . ?
C22 C41 1.395(5) . ?
C23 H23 0.9300 . ?
C23 C33 1.368(7) . ?
C23 C40 1.381(6) . ?
C24 H24 0.9300 . ?
C25 H25 0.9300 . ?
C27 H27 0.9300 . ?
C27 C30 1.393(6) . ?
C27 C33 1.361(7) . ?
C28 C30 1.384(5) . ?
C28 C40 1.395(5) . ?
C29 H29 0.9300 . ?
C29 C38 1.397(5) . ?
C30 H30 0.9300 . ?
C31 H31 0.9300 . ?
C31 C41 1.409(5) . ?
C32 H32A 0.9600 . ?
C32 H32B 0.9600 . ?
C32 H32C 0.9600 . ?
C33 H33 0.9300 . ?
C34 H34 0.9300 . ?
C35 H35 0.9300 . ?
C36 H36 0.9300 . ?
C37 H37 0.9300 . ?
C37 C38 1.368(5) . ?
C39 H39 0.9300 . ?
C40 H40 0.9300 . ?

loop_
_geom_torsion_atom_site_label_1
_geom_torsion_atom_site_label_2
_geom_torsion_atom_site_label_3
_geom_torsion_atom_site_label_4
_geom_torsion
_geom_torsion_site_symmetry_1
_geom_torsion_site_symmetry_2
_geom_torsion_site_symmetry_3
_geom_torsion_site_symmetry_4
_geom_torsion_publ_flag
Au1 C1 C22 C36 7.2(5) . . . . ?
Au1 C1 C22 C41 -171.2(2) . . . . ?
N1 N2 C41 C22 0.6(4) . . . . ?
N1 N2 C41 C31 -177.6(4) . . . . ?
N1 C1 C22 C36 178.7(3) . . . . ?
N1 C1 C22 C41 0.3(3) . . . . ?
N1 C18 C26 C20 176.8(3) . . . . ?
N1 C18 C26 C21 -4.5(4) . . . . ?
N2 N1 C1 Au1 172.2(2) . . . . ?
N2 N1 C1 C22 0.1(3) . . . . ?
N2 N1 C18 C12 86.4(3) . . . . ?
N2 N1 C18 C26 -94.4(3) . . . . ?
C1 N1 N2 C32 -175.5(3) . . . . ?
C1 N1 N2 C41 -0.4(3) . . . . ?
C1 N1 C18 C12 -91.9(4) . . . . ?
C1 N1 C18 C26 87.4(4) . . . . ?
C1 C22 C36 C7 -176.7(3) . . . . ?
C1 C22 C41 N2 -0.5(4) . . . . ?
C1 C22 C41 C31 177.8(3) . . . . ?
C2 C3 C24 C10 0.1(6) . . . . ?
C2 C15 C34 C10 -0.3(6) . . . . ?
C3 C2 C15 C34 2.0(7) . . . . ?
C4 C6 C20 C26 2.9(5) . . . . ?
C4 C12 C18 N1 -175.9(3) . . . . ?
C4 C12 C18 C26 4.9(4) . . . . ?
C5 C37 C38 C21 -174.4(4) . . . . ?
C5 C37 C38 C29 0.0(6) . . . . ?
C6 C4 C12 C8 176.2(3) . . . . ?
C6 C4 C12 C18 -1.8(4) . . . . ?
C6 C20 C26 C18 0.0(5) . . . . ?
C6 C20 C26 C21 -178.8(3) . . . . ?
C7 C9 C31 C41 0.0(7) . . . . ?
C8 C10 C24 C3 -176.6(3) . . . . ?
C8 C10 C34 C15 176.7(3) . . . . ?
C8 C12 C18 N1 6.1(4) . . . . ?
C8 C12 C18 C26 -173.1(3) . . . . ?
C8 C14 C25 C13 -179.8(3) . . . . ?
C9 C7 C36 C22 -1.5(6) . . . . ?
C9 C31 C41 N2 178.0(4) . . . . ?
C9 C31 C41 C22 0.0(6) . . . . ?
C10 C8 C12 C4 101.0(3) . . . . ?
C10 C8 C12 C18 -81.1(3) . . . . ?
C10 C8 C14 C11 173.5(3) . . . . ?
C10 C8 C14 C25 -5.2(4) . . . . ?
C11 C14 C25 C13 1.5(5) . . . . ?
C11 C17 C35 C13 0.7(6) . . . . ?
C12 C4 C6 C16 179.5(3) . . . . ?
C12 C4 C6 C20 -2.0(5) . . . . ?
C12 C8 C10 C24 -51.6(4) . . . . ?
C12 C8 C10 C34 130.3(3) . . . . ?
C12 C8 C14 C11 -58.2(4) . . . . ?
C12 C8 C14 C25 123.1(3) . . . . ?
C12 C18 C26 C20 -4.0(4) . . . . ?
C12 C18 C26 C21 174.8(3) . . . . ?
C14 C8 C10 C24 76.4(4) . . . . ?
C14 C8 C10 C34 -101.7(3) . . . . ?
C14 C8 C12 C4 -27.7(4) . . . . ?
C14 C8 C12 C18 150.1(3) . . . . ?
C14 C11 C17 C35 1.6(6) . . . . ?
C15 C2 C3 C24 -1.9(7) . . . . ?
C16 C6 C20 C26 -178.6(3) . . . . ?
C17 C11 C14 C8 178.6(3) . . . . ?
C17 C11 C14 C25 -2.6(5) . . . . ?
C18 N1 N2 C32 6.0(4) . . . . ?
C18 N1 N2 C41 -178.9(3) . . . . ?
C18 N1 C1 Au1 -9.5(4) . . . . ?
C18 N1 C1 C22 178.4(3) . . . . ?
C19 C29 C38 C21 173.2(3) . . . . ?
C19 C29 C38 C37 -1.5(5) . . . . ?
C21 C28 C30 C27 177.9(3) . . . . ?
C21 C28 C40 C23 180.0(3) . . . . ?
C24 C10 C34 C15 -1.5(5) . . . . ?
C25 C13 C35 C17 -1.8(6) . . . . ?
C26 C21 C28 C30 -121.9(3) . . . . ?
C26 C21 C28 C40 57.5(4) . . . . ?
C26 C21 C38 C29 60.7(4) . . . . ?
C26 C21 C38 C37 -125.0(4) . . . . ?
C28 C21 C26 C18 86.3(3) . . . . ?
C28 C21 C26 C20 -94.9(3) . . . . ?
C28 C21 C38 C29 -170.3(3) . . . . ?
C28 C21 C38 C37 4.0(5) . . . . ?
C29 C19 C39 C5 -0.1(8) . . . . ?
C30 C27 C33 C23 -1.2(7) . . . . ?
C30 C28 C40 C23 -0.6(5) . . . . ?
C32 N2 C41 C22 175.3(3) . . . . ?
C32 N2 C41 C31 -2.9(6) . . . . ?
C33 C23 C40 C28 1.9(6) . . . . ?
C33 C27 C30 C28 2.5(6) . . . . ?
C34 C10 C24 C3 1.6(5) . . . . ?
C35 C13 C25 C14 0.7(6) . . . . ?
C36 C7 C9 C31 0.7(7) . . . . ?
C36 C22 C41 N2 -179.2(3) . . . . ?
C36 C22 C41 C31 -0.9(5) . . . . ?
C37 C5 C39 C19 -1.3(8) . . . . ?
C38 C21 C26 C18 -143.0(3) . . . . ?
C38 C21 C26 C20 35.8(4) . . . . ?
C38 C21 C28 C30 109.1(3) . . . . ?
C38 C21 C28 C40 -71.5(4) . . . . ?
C39 C5 C37 C38 1.4(8) . . . . ?
C39 C19 C29 C38 1.6(6) . . . . ?
C40 C23 C33 C27 -1.0(7) . . . . ?
C40 C28 C30 C27 -1.5(5) . . . . ?
C41 C22 C36 C7 1.6(5) . . . . ?
